data_4350557
loop_
_publ_author_name
'Goj, Laurel A.'
'Blue, Elizabeth D.'
'Delp, Samuel A.'
'Gunnoe, T. Brent'
'Cundari, Thomas R.'
'Pierpont, Aaron W.'
'Petersen, Jeffrey L.'
'Boyle, Paul D.'

_publ_section_title
;
 Chemistry surrounding monomeric copper(I) methyl, phenyl, anilido,
 ethoxide, and phenoxide complexes supported by N-heterocyclic carbene
 ligands: reactivity consistent with both early and late transition metal
 systems.
;
_journal_issue 22
_journal_name_full 'Inorganic chemistry'
_journal_page_first 9032
_journal_page_last 9045
_journal_paper_doi 10.1021/ic0611995
_journal_volume 45
_journal_year 2006
_chemical_formula_sum 'C38.25 H49 Cu N2 O'
_chemical_formula_weight 616.33
_chemical_name_common (SIPr)Cu(OPh)
_space_group_IT_number 2
_space_group_name_Hall '-P 1'
_space_group_name_H-M_alt 'P -1'
_symmetry_cell_setting triclinic
_symmetry_space_group_name_H-M 'P -1'
_atom_sites_solution_hydrogens geom
_atom_sites_solution_primary direct
_atom_sites_solution_secondary difmap
_audit_creation_method SHELXL-97
_cell_angle_alpha 77.627(3)
_cell_angle_beta 86.060(3)
_cell_angle_gamma 71.445(3)
_cell_formula_units_Z 4
_cell_length_a 12.115(2)
_cell_length_b 14.279(2)
_cell_length_c 22.971(4)
_cell_measurement_temperature 295(2)
_cell_volume 3679.7(10)
_computing_structure_refinement 'SHELXL-97 (Sheldrick, 1997)'
_computing_structure_solution 'SHELXS-97 (Sheldrick, 1990)'
_diffrn_ambient_temperature 295(2)
_diffrn_measured_fraction_theta_full 0.951
_diffrn_measured_fraction_theta_max 0.951
_diffrn_radiation_monochromator graphite
_diffrn_radiation_source 'fine-focus sealed tube'
_diffrn_radiation_type MoK\a
_diffrn_radiation_wavelength 0.71073
_diffrn_reflns_av_R_equivalents 0.0497
_diffrn_reflns_av_sigmaI/netI 0.1912
_diffrn_reflns_limit_h_max 15
_diffrn_reflns_limit_h_min -15
_diffrn_reflns_limit_k_max 16
_diffrn_reflns_limit_k_min -18
_diffrn_reflns_limit_l_max 29
_diffrn_reflns_limit_l_min -29
_diffrn_reflns_number 26160
_diffrn_reflns_theta_full 27.69
_diffrn_reflns_theta_max 27.69
_diffrn_reflns_theta_min 0.91
_exptl_absorpt_coefficient_mu 0.622
_exptl_absorpt_correction_type empirical
_exptl_absorpt_process_details SADABS
_exptl_crystal_colour colorless
_exptl_crystal_density_diffrn 1.113
_exptl_crystal_density_method 'not measured'
_exptl_crystal_F_000 1318
_exptl_crystal_size_max 0.40
_exptl_crystal_size_mid 0.20
_exptl_crystal_size_min 0.14
_refine_diff_density_max 0.510
_refine_diff_density_min -0.188
_refine_diff_density_rms 0.056
_refine_ls_extinction_method none
_refine_ls_goodness_of_fit_ref 0.716
_refine_ls_hydrogen_treatment riding
_refine_ls_matrix_type full
_refine_ls_number_parameters 683
_refine_ls_number_reflns 16386
_refine_ls_number_restraints 0
_refine_ls_restrained_S_all 0.716
_refine_ls_R_factor_all 0.1984
_refine_ls_R_factor_gt 0.0677
_refine_ls_shift/su_max 0.004
_refine_ls_shift/su_mean 0.000
_refine_ls_structure_factor_coef Fsqd
_refine_ls_weighting_details 'calc w=1/[\s^2^(Fo^2^)+(0.0820P)^2^+0.0000P] where P=(Fo^2^+2Fc^2^)/3'
_refine_ls_weighting_scheme calc
_refine_ls_wR_factor_gt 0.1455
_refine_ls_wR_factor_ref 0.1722
_reflns_number_gt 4748
_reflns_number_total 16386
_reflns_threshold_expression >2sigma(I)
_cod_data_source_file ic0611995si20060630_103335.cif
_cod_data_source_block (SIPr)Cu(OPh)
_cod_original_cell_volume 3679.8(11)
_cod_original_sg_symbol_H-M P(-1)
_cod_database_code 4350557

loop_
_symmetry_equiv_pos_as_xyz
'x, y, z'
'-x, -y, -z'

loop_
_atom_site_label
_atom_site_type_symbol
_atom_site_fract_x
_atom_site_fract_y
_atom_site_fract_z
_atom_site_U_iso_or_equiv
_atom_site_adp_type
_atom_site_occupancy
_atom_site_symmetry_multiplicity
_atom_site_calc_flag
_atom_site_refinement_flags
Cu1 Cu 0.06417(5) 0.18794(4) 0.73379(3) 0.0719(2) Uani 1 1 d .
O1 O 0.0936(3) 0.0511(2) 0.75502(16) 0.0870(10) Uani 1 1 d .
N1 N -0.0219(3) 0.3892(2) 0.75174(16) 0.0641(10) Uani 1 1 d .
N2 N 0.0577(3) 0.3841(2) 0.66433(17) 0.0639(10) Uani 1 1 d .
C1 C 0.0327(4) 0.3288(3) 0.7143(2) 0.0634(12) Uani 1 1 d .
C2 C 0.0133(4) 0.4944(3) 0.6643(2) 0.0724(13) Uani 1 1 d .
H2A H -0.0474 0.5294 0.6347 0.087 Uiso 1 1 calc R
H2B H 0.0755 0.5246 0.6567 0.087 Uiso 1 1 calc R
C3 C -0.0344(4) 0.4962(3) 0.7271(2) 0.0757(13) Uani 1 1 d .
H3A H 0.0106 0.5212 0.7498 0.091 Uiso 1 1 calc R
H3B H -0.1153 0.5376 0.7266 0.091 Uiso 1 1 calc R
C4 C 0.1251(6) 0.3462(3) 0.6157(2) 0.0749(14) Uani 1 1 d .
C5 C 0.0686(7) 0.3270(4) 0.5713(3) 0.0960(18) Uani 1 1 d .
C6 C 0.1371(8) 0.2944(5) 0.5231(3) 0.124(2) Uani 1 1 d .
H6 H 0.1030 0.2797 0.4926 0.148 Uiso 1 1 calc R
C7 C 0.2535(10) 0.2841(5) 0.5208(4) 0.144(4) Uani 1 1 d .
H7 H 0.2979 0.2625 0.4888 0.173 Uiso 1 1 calc R
C8 C 0.3035(7) 0.3049(5) 0.5645(4) 0.128(3) Uani 1 1 d .
H8 H 0.3820 0.2999 0.5611 0.154 Uiso 1 1 calc R
C9 C 0.2430(6) 0.3338(4) 0.6146(3) 0.0930(17) Uani 1 1 d .
C10 C -0.0587(7) 0.3396(5) 0.5720(3) 0.123(2) Uani 1 1 d .
H10 H -0.0934 0.3746 0.6044 0.147 Uiso 1 1 calc R
C11 C -0.0761(7) 0.2337(6) 0.5881(3) 0.177(3) Uani 1 1 d .
H11A H -0.0390 0.1955 0.5586 0.266 Uiso 1 1 calc R
H11B H -0.1578 0.2413 0.5894 0.266 Uiso 1 1 calc R
H11C H -0.0422 0.1990 0.6264 0.266 Uiso 1 1 calc R
C12 C -0.1233(7) 0.4026(5) 0.5149(3) 0.168(3) Uani 1 1 d .
H12A H -0.1110 0.4674 0.5063 0.252 Uiso 1 1 calc R
H12B H -0.2051 0.4115 0.5201 0.252 Uiso 1 1 calc R
H12C H -0.0945 0.3687 0.4825 0.252 Uiso 1 1 calc R
C13 C 0.3026(5) 0.3511(4) 0.6646(4) 0.118(2) Uani 1 1 d .
H13 H 0.2429 0.3756 0.6936 0.142 Uiso 1 1 calc R
C14 C 0.3897(6) 0.2535(5) 0.6966(3) 0.162(3) Uani 1 1 d .
H14A H 0.3513 0.2034 0.7096 0.243 Uiso 1 1 calc R
H14B H 0.4210 0.2658 0.7305 0.243 Uiso 1 1 calc R
H14C H 0.4518 0.2300 0.6698 0.243 Uiso 1 1 calc R
C15 C 0.3642(7) 0.4315(6) 0.6432(4) 0.218(4) Uani 1 1 d .
H15A H 0.4279 0.4067 0.6176 0.327 Uiso 1 1 calc R
H15B H 0.3931 0.4460 0.6771 0.327 Uiso 1 1 calc R
H15C H 0.3099 0.4920 0.6217 0.327 Uiso 1 1 calc R
C16 C -0.0645(5) 0.3574(3) 0.8088(2) 0.0716(13) Uani 1 1 d .
C17 C -0.1828(6) 0.3599(4) 0.8131(3) 0.0933(17) Uani 1 1 d .
C18 C -0.2246(6) 0.3288(5) 0.8695(4) 0.128(2) Uani 1 1 d .
H18 H -0.3023 0.3314 0.8737 0.153 Uiso 1 1 calc R
C19 C -0.1544(9) 0.2946(5) 0.9188(4) 0.146(3) Uani 1 1 d .
H19 H -0.1842 0.2714 0.9555 0.175 Uiso 1 1 calc R
C20 C -0.0394(8) 0.2941(4) 0.9149(3) 0.111(2) Uani 1 1 d .
H20 H 0.0065 0.2736 0.9490 0.133 Uiso 1 1 calc R
C21 C 0.0074(6) 0.3250(3) 0.8591(3) 0.0907(17) Uani 1 1 d .
C22 C -0.2608(6) 0.3909(5) 0.7604(3) 0.116(2) Uani 1 1 d .
H22 H -0.2214 0.4222 0.7268 0.139 Uiso 1 1 calc R
C23 C -0.2782(7) 0.2991(6) 0.7440(3) 0.172(3) Uani 1 1 d .
H23A H -0.2037 0.2504 0.7402 0.258 Uiso 1 1 calc R
H23B H -0.3194 0.3189 0.7069 0.258 Uiso 1 1 calc R
H23C H -0.3224 0.2699 0.7747 0.258 Uiso 1 1 calc R
C24 C -0.3763(6) 0.4709(6) 0.7708(3) 0.165(3) Uani 1 1 d .
H24A H -0.4155 0.4435 0.8046 0.248 Uiso 1 1 calc R
H24B H -0.4248 0.4898 0.7361 0.248 Uiso 1 1 calc R
H24C H -0.3606 0.5292 0.7779 0.248 Uiso 1 1 calc R
C25 C 0.1346(6) 0.3233(5) 0.8529(3) 0.115(2) Uani 1 1 d .
H25 H 0.1440 0.3662 0.8147 0.138 Uiso 1 1 calc R
C26 C 0.2156(6) 0.2146(5) 0.8535(3) 0.159(3) Uani 1 1 d .
H26A H 0.2047 0.1709 0.8900 0.239 Uiso 1 1 calc R
H26B H 0.2952 0.2141 0.8505 0.239 Uiso 1 1 calc R
H26C H 0.1972 0.1912 0.8203 0.239 Uiso 1 1 calc R
C27 C 0.1766(7) 0.3612(5) 0.9034(3) 0.173(3) Uani 1 1 d .
H27A H 0.1976 0.3075 0.9378 0.259 Uiso 1 1 calc R
H27B H 0.1151 0.4169 0.9137 0.259 Uiso 1 1 calc R
H27C H 0.2430 0.3828 0.8899 0.259 Uiso 1 1 calc R
C28 C 0.0834(4) 0.0068(3) 0.8100(3) 0.0727(14) Uani 1 1 d .
C29 C 0.1380(5) -0.0964(4) 0.8283(3) 0.0953(17) Uani 1 1 d .
H29 H 0.1819 -0.1329 0.8010 0.114 Uiso 1 1 calc R
C30 C 0.1282(8) -0.1458(5) 0.8863(4) 0.148(3) Uani 1 1 d .
H30 H 0.1669 -0.2145 0.8977 0.177 Uiso 1 1 calc R
C31 C 0.0611(10) -0.0937(7) 0.9276(4) 0.198(5) Uani 1 1 d .
H31 H 0.0539 -0.1267 0.9666 0.237 Uiso 1 1 calc R
C32 C 0.0060(8) 0.0071(6) 0.9096(3) 0.174(4) Uani 1 1 d .
H32 H -0.0398 0.0431 0.9366 0.208 Uiso 1 1 calc R
C33 C 0.0169(5) 0.0556(4) 0.8532(3) 0.1023(19) Uani 1 1 d .
H33 H -0.0216 0.1245 0.8427 0.123 Uiso 1 1 calc R
Cu2 Cu 0.75748(5) 0.75186(4) 0.68529(3) 0.0779(2) Uani 1 1 d .
O2 O 0.7407(3) 0.6492(2) 0.65521(16) 0.1005(12) Uani 1 1 d .
N3 N 0.8677(3) 0.8551(3) 0.74698(17) 0.0729(11) Uani 1 1 d .
N4 N 0.6959(3) 0.9465(3) 0.71252(17) 0.0729(10) Uani 1 1 d .
C34 C 0.7780(4) 0.8550(3) 0.7172(2) 0.0653(12) Uani 1 1 d .
C35 C 0.8552(4) 0.9534(3) 0.7626(2) 0.0777(14) Uani 1 1 d .
H35A H 0.9121 0.9833 0.7418 0.093 Uiso 1 1 calc R
H35B H 0.8633 0.9463 0.8052 0.093 Uiso 1 1 calc R
C36 C 0.7308(4) 1.0164(3) 0.7416(2) 0.0888(15) Uani 1 1 d .
H36A H 0.6803 1.0334 0.7749 0.107 Uiso 1 1 calc R
H36B H 0.7301 1.0779 0.7135 0.107 Uiso 1 1 calc R
C37 C 0.9765(4) 0.7735(3) 0.7578(3) 0.0687(13) Uani 1 1 d .
C38 C 1.0608(5) 0.7700(4) 0.7121(3) 0.0809(14) Uani 1 1 d .
C39 C 1.1655(5) 0.6934(5) 0.7245(3) 0.1036(18) Uani 1 1 d .
H39 H 1.2236 0.6866 0.6956 0.124 Uiso 1 1 calc R
C40 C 1.1848(6) 0.6277(5) 0.7783(4) 0.122(2) Uani 1 1 d .
H40 H 1.2570 0.5786 0.7856 0.147 Uiso 1 1 calc R
C41 C 1.1016(7) 0.6317(4) 0.8219(3) 0.113(2) Uani 1 1 d .
H41 H 1.1163 0.5853 0.8579 0.136 Uiso 1 1 calc R
C42 C 0.9940(5) 0.7069(4) 0.8112(3) 0.0850(15) Uani 1 1 d .
C43 C 1.0421(5) 0.8422(4) 0.6531(3) 0.0920(16) Uani 1 1 d .
H43 H 0.9628 0.8890 0.6530 0.110 Uiso 1 1 calc R
C44 C 1.0517(6) 0.7880(5) 0.6009(3) 0.140(2) Uani 1 1 d .
H44A H 1.1264 0.7373 0.6020 0.210 Uiso 1 1 calc R
H44B H 1.0432 0.8361 0.5639 0.210 Uiso 1 1 calc R
H44C H 0.9914 0.7568 0.6042 0.210 Uiso 1 1 calc R
C45 C 1.1268(6) 0.9054(5) 0.6428(3) 0.138(2) Uani 1 1 d .
H45A H 1.1145 0.9451 0.6729 0.206 Uiso 1 1 calc R
H45B H 1.1128 0.9492 0.6042 0.206 Uiso 1 1 calc R
H45C H 1.2055 0.8612 0.6449 0.206 Uiso 1 1 calc R
C46 C 0.8984(6) 0.7092(4) 0.8580(3) 0.1080(19) Uani 1 1 d .
H46 H 0.8445 0.7783 0.8513 0.130 Uiso 1 1 calc R
C47 C 0.8280(6) 0.6388(5) 0.8501(3) 0.131(2) Uani 1 1 d .
H47A H 0.7996 0.6563 0.8100 0.197 Uiso 1 1 calc R
H47B H 0.7634 0.6466 0.8773 0.197 Uiso 1 1 calc R
H47C H 0.8774 0.5700 0.8583 0.197 Uiso 1 1 calc R
C48 C 0.9406(8) 0.6822(6) 0.9226(3) 0.179(3) Uani 1 1 d .
H48A H 0.9862 0.6123 0.9321 0.269 Uiso 1 1 calc R
H48B H 0.8747 0.6943 0.9488 0.269 Uiso 1 1 calc R
H48C H 0.9874 0.7232 0.9273 0.269 Uiso 1 1 calc R
C49 C 0.5853(4) 0.9739(3) 0.6841(3) 0.0693(13) Uani 1 1 d .
C50 C 0.5785(5) 1.0152(4) 0.6231(3) 0.0795(14) Uani 1 1 d .
C51 C 0.4701(6) 1.0433(4) 0.5964(3) 0.1028(18) Uani 1 1 d .
H51 H 0.4613 1.0709 0.5558 0.123 Uiso 1 1 calc R
C52 C 0.3754(5) 1.0301(4) 0.6304(4) 0.104(2) Uani 1 1 d .
H52 H 0.3028 1.0507 0.6123 0.125 Uiso 1 1 calc R
C53 C 0.3853(5) 0.9881(4) 0.6892(3) 0.0940(17) Uani 1 1 d .
H53 H 0.3200 0.9798 0.7107 0.113 Uiso 1 1 calc R
C54 C 0.4914(5) 0.9575(3) 0.7176(3) 0.0774(14) Uani 1 1 d .
C55 C 0.6830(5) 1.0313(5) 0.5864(3) 0.1038(18) Uani 1 1 d .
H55 H 0.7494 1.0087 0.6137 0.125 Uiso 1 1 calc R
C56 C 0.7149(6) 0.9669(6) 0.5382(3) 0.172(3) Uani 1 1 d .
H56A H 0.6550 0.9919 0.5085 0.257 Uiso 1 1 calc R
H56B H 0.7222 0.8980 0.5562 0.257 Uiso 1 1 calc R
H56C H 0.7876 0.9707 0.5201 0.257 Uiso 1 1 calc R
C57 C 0.6640(6) 1.1425(6) 0.5594(3) 0.167(3) Uani 1 1 d .
H57A H 0.6037 1.1656 0.5299 0.250 Uiso 1 1 calc R
H57B H 0.7349 1.1508 0.5412 0.250 Uiso 1 1 calc R
H57C H 0.6414 1.1811 0.5902 0.250 Uiso 1 1 calc R
C58 C 0.5008(5) 0.9091(4) 0.7828(3) 0.1019(18) Uani 1 1 d .
H58 H 0.5805 0.8980 0.7952 0.122 Uiso 1 1 calc R
C59 C 0.4821(6) 0.8045(4) 0.7933(3) 0.144(3) Uani 1 1 d .
H59A H 0.4043 0.8126 0.7819 0.216 Uiso 1 1 calc R
H59B H 0.4936 0.7730 0.8347 0.216 Uiso 1 1 calc R
H59C H 0.5368 0.7630 0.7697 0.216 Uiso 1 1 calc R
C60 C 0.4189(6) 0.9756(5) 0.8218(3) 0.132(2) Uani 1 1 d .
H60A H 0.4413 1.0349 0.8201 0.198 Uiso 1 1 calc R
H60B H 0.4233 0.9388 0.8622 0.198 Uiso 1 1 calc R
H60C H 0.3405 0.9951 0.8075 0.198 Uiso 1 1 calc R
C61 C 0.6481(5) 0.6509(4) 0.6284(2) 0.0745(13) Uani 1 1 d .
C62 C 0.6485(5) 0.5671(4) 0.6052(2) 0.0903(16) Uani 1 1 d .
H62 H 0.7142 0.5103 0.6104 0.108 Uiso 1 1 calc R
C63 C 0.5556(7) 0.5669(5) 0.5754(3) 0.116(2) Uani 1 1 d .
H63 H 0.5597 0.5119 0.5589 0.139 Uiso 1 1 calc R
C64 C 0.4566(7) 0.6469(7) 0.5698(3) 0.134(2) Uani 1 1 d .
H64 H 0.3920 0.6456 0.5506 0.160 Uiso 1 1 calc R
C65 C 0.4522(6) 0.7302(5) 0.5926(3) 0.124(2) Uani 1 1 d .
H65 H 0.3856 0.7861 0.5875 0.149 Uiso 1 1 calc R
C66 C 0.5453(5) 0.7304(4) 0.6225(2) 0.0932(16) Uani 1 1 d .
H66 H 0.5398 0.7854 0.6393 0.112 Uiso 1 1 calc R

loop_
_atom_site_aniso_label
_atom_site_aniso_U_11
_atom_site_aniso_U_22
_atom_site_aniso_U_33
_atom_site_aniso_U_23
_atom_site_aniso_U_13
_atom_site_aniso_U_12
Cu1 0.0821(5) 0.0565(3) 0.0783(4) -0.0184(3) 0.0050(3) -0.0212(3)
O1 0.111(3) 0.0553(18) 0.091(3) -0.0148(18) 0.011(2) -0.0224(18)
N1 0.075(3) 0.056(2) 0.054(3) -0.0105(19) 0.007(2) -0.013(2)
N2 0.077(3) 0.055(2) 0.060(3) -0.013(2) 0.009(2) -0.022(2)
C1 0.059(3) 0.070(3) 0.063(3) -0.019(3) 0.000(2) -0.018(2)
C2 0.081(4) 0.048(2) 0.084(4) -0.012(2) -0.007(3) -0.015(2)
C3 0.086(4) 0.060(3) 0.077(4) -0.019(3) -0.004(3) -0.014(3)
C4 0.093(5) 0.056(3) 0.071(4) -0.011(3) 0.016(3) -0.020(3)
C5 0.121(6) 0.080(4) 0.066(4) -0.017(3) 0.003(4) -0.002(4)
C6 0.176(8) 0.101(5) 0.078(5) -0.021(4) 0.003(5) -0.020(5)
C7 0.195(11) 0.088(5) 0.106(7) -0.007(4) 0.069(7) -0.006(6)
C8 0.118(6) 0.086(4) 0.147(7) -0.006(5) 0.063(6) -0.011(4)
C9 0.088(5) 0.059(3) 0.119(5) -0.001(3) 0.025(4) -0.021(3)
C10 0.137(7) 0.137(6) 0.101(5) -0.061(4) -0.014(5) -0.025(5)
C11 0.197(9) 0.180(8) 0.184(8) -0.056(6) -0.031(6) -0.079(7)
C12 0.194(8) 0.164(6) 0.124(6) -0.065(5) -0.053(6) 0.009(5)
C13 0.071(4) 0.089(4) 0.204(7) -0.033(4) 0.010(4) -0.038(4)
C14 0.141(7) 0.105(5) 0.223(8) -0.015(5) -0.039(6) -0.017(5)
C15 0.168(8) 0.155(7) 0.354(13) -0.024(7) -0.002(8) -0.101(7)
C16 0.092(4) 0.054(3) 0.061(4) -0.017(3) 0.004(3) -0.009(3)
C17 0.093(5) 0.096(4) 0.079(4) -0.012(3) 0.027(4) -0.023(4)
C18 0.115(6) 0.125(5) 0.122(6) 0.002(5) 0.022(5) -0.031(4)
C19 0.155(8) 0.137(6) 0.100(6) -0.002(5) 0.035(6) -0.005(6)
C20 0.146(7) 0.098(4) 0.063(5) -0.007(3) -0.009(4) -0.008(5)
C21 0.135(6) 0.055(3) 0.073(4) -0.012(3) -0.003(4) -0.016(3)
C22 0.080(5) 0.149(6) 0.110(5) -0.014(4) 0.003(4) -0.032(4)
C23 0.147(7) 0.192(8) 0.203(8) -0.066(6) -0.021(6) -0.069(6)
C24 0.087(5) 0.185(7) 0.178(7) -0.008(5) -0.001(5) 0.001(5)
C25 0.116(6) 0.116(5) 0.101(5) -0.004(4) -0.038(4) -0.024(4)
C26 0.109(6) 0.136(6) 0.234(8) -0.089(6) -0.037(5) 0.000(5)
C27 0.221(9) 0.096(5) 0.209(8) -0.036(5) -0.088(7) -0.037(5)
C28 0.076(4) 0.052(3) 0.092(4) -0.003(3) -0.019(3) -0.027(3)
C29 0.086(4) 0.074(4) 0.125(5) -0.001(4) -0.022(4) -0.032(3)
C30 0.216(9) 0.080(4) 0.141(7) 0.020(5) -0.052(6) -0.054(5)
C31 0.375(15) 0.122(7) 0.100(6) 0.002(6) -0.009(8) -0.097(8)
C32 0.311(12) 0.116(6) 0.094(6) -0.017(5) 0.036(6) -0.077(7)
C33 0.150(6) 0.075(3) 0.087(4) -0.024(4) 0.017(4) -0.041(4)
Cu2 0.0671(4) 0.0696(4) 0.0985(5) -0.0296(3) -0.0140(3) -0.0125(3)
O2 0.085(3) 0.075(2) 0.144(3) -0.048(2) -0.042(2) -0.0040(19)
N3 0.061(3) 0.076(3) 0.092(3) -0.036(2) -0.012(2) -0.019(2)
N4 0.051(3) 0.071(3) 0.099(3) -0.025(2) -0.012(2) -0.015(2)
C34 0.056(3) 0.067(3) 0.074(3) -0.017(2) 0.002(3) -0.018(3)
C35 0.066(4) 0.077(3) 0.102(4) -0.036(3) -0.009(3) -0.025(3)
C36 0.077(4) 0.071(3) 0.126(4) -0.034(3) -0.010(3) -0.021(3)
C37 0.063(4) 0.065(3) 0.082(4) -0.026(3) -0.017(3) -0.013(3)
C38 0.064(4) 0.088(4) 0.094(5) -0.035(3) -0.007(3) -0.016(3)
C39 0.076(5) 0.098(4) 0.134(6) -0.041(4) -0.003(4) -0.010(4)
C40 0.079(5) 0.107(5) 0.171(7) -0.056(5) -0.032(5) 0.009(4)
C41 0.116(6) 0.088(4) 0.121(6) -0.029(4) -0.033(5) 0.001(4)
C42 0.092(5) 0.083(4) 0.080(4) -0.027(3) -0.009(4) -0.019(4)
C43 0.071(4) 0.118(4) 0.097(4) -0.043(4) 0.019(3) -0.032(3)
C44 0.177(7) 0.158(6) 0.115(5) -0.067(4) 0.005(5) -0.068(5)
C45 0.130(6) 0.154(6) 0.155(6) -0.059(5) 0.036(5) -0.070(5)
C46 0.143(6) 0.082(4) 0.092(5) -0.021(3) -0.004(4) -0.023(4)
C47 0.128(6) 0.146(6) 0.131(5) -0.045(4) 0.010(4) -0.051(5)
C48 0.256(10) 0.217(8) 0.086(5) -0.027(5) -0.021(5) -0.100(7)
C49 0.054(4) 0.052(3) 0.102(4) -0.020(3) -0.014(3) -0.011(2)
C50 0.065(4) 0.081(3) 0.089(4) -0.015(3) -0.012(3) -0.016(3)
C51 0.100(5) 0.085(4) 0.120(5) -0.008(3) -0.034(5) -0.026(4)
C52 0.063(4) 0.095(4) 0.162(7) -0.031(4) -0.037(5) -0.022(3)
C53 0.065(4) 0.085(4) 0.130(6) -0.018(4) -0.016(4) -0.021(3)
C54 0.060(4) 0.061(3) 0.106(5) -0.006(3) -0.011(4) -0.016(3)
C55 0.088(5) 0.119(5) 0.095(4) -0.008(4) -0.003(4) -0.030(4)
C56 0.149(7) 0.222(8) 0.174(7) -0.105(7) 0.061(6) -0.070(6)
C57 0.134(7) 0.168(7) 0.210(8) -0.015(6) 0.032(6) -0.084(6)
C58 0.068(4) 0.112(5) 0.124(5) -0.017(4) 0.013(4) -0.032(4)
C59 0.144(6) 0.091(4) 0.179(7) 0.001(4) 0.031(5) -0.037(4)
C60 0.116(5) 0.134(5) 0.147(6) -0.035(4) 0.018(5) -0.039(4)
C61 0.074(4) 0.070(3) 0.082(4) -0.018(3) -0.004(3) -0.024(3)
C62 0.095(5) 0.076(3) 0.101(4) -0.023(3) -0.015(3) -0.022(3)
C63 0.117(6) 0.120(5) 0.130(6) -0.024(4) -0.018(5) -0.062(5)
C64 0.104(6) 0.165(7) 0.153(7) -0.013(6) -0.021(5) -0.080(6)
C65 0.075(5) 0.127(6) 0.160(6) -0.025(5) -0.014(4) -0.017(4)
C66 0.066(4) 0.102(4) 0.115(5) -0.035(3) -0.007(3) -0.021(4)

loop_
_atom_type_symbol
_atom_type_description
_atom_type_scat_dispersion_real
_atom_type_scat_dispersion_imag
_atom_type_scat_source
C C 0.0033 0.0016 'International Tables Vol C Tables 4.2.6.8 and 6.1.1.4'
H H 0.0000 0.0000 'International Tables Vol C Tables 4.2.6.8 and 6.1.1.4'
N N 0.0061 0.0033 'International Tables Vol C Tables 4.2.6.8 and 6.1.1.4'
O O 0.0106 0.0060 'International Tables Vol C Tables 4.2.6.8 and 6.1.1.4'
Cu Cu 0.3201 1.2651 'International Tables Vol C Tables 4.2.6.8 and 6.1.1.4'

loop_
_geom_angle_atom_site_label_1
_geom_angle_atom_site_label_2
_geom_angle_atom_site_label_3
_geom_angle
O1 Cu1 C1 178.34(19)
C28 O1 Cu1 121.5(3)
C1 N1 C16 125.5(4)
C1 N1 C3 112.7(4)
C16 N1 C3 121.8(3)
C1 N2 C4 125.8(4)
C1 N2 C2 112.5(3)
C4 N2 C2 121.6(3)
N2 C1 N1 109.3(4)
N2 C1 Cu1 128.1(3)
N1 C1 Cu1 122.6(3)
N2 C2 C3 102.5(3)
N1 C3 C2 102.8(3)
C9 C4 C5 123.2(5)
C9 C4 N2 118.0(6)
C5 C4 N2 118.7(5)
C4 C5 C6 116.8(7)
C4 C5 C10 123.9(5)
C6 C5 C10 119.4(7)
C7 C6 C5 120.5(8)
C8 C7 C6 120.3(8)
C7 C8 C9 122.7(9)
C4 C9 C8 116.3(7)
C4 C9 C13 122.0(6)
C8 C9 C13 121.7(7)
C5 C10 C12 114.6(6)
C5 C10 C11 109.1(6)
C12 C10 C11 111.5(6)
C9 C13 C14 111.5(5)
C9 C13 C15 112.2(7)
C14 C13 C15 109.6(6)
C21 C16 N1 121.1(5)
C21 C16 C17 121.5(5)
N1 C16 C17 117.5(5)
C18 C17 C16 117.3(6)
C18 C17 C22 119.7(7)
C16 C17 C22 123.0(5)
C19 C18 C17 121.8(7)
C18 C19 C20 120.9(7)
C19 C20 C21 119.6(7)
C16 C21 C20 118.8(6)
C16 C21 C25 120.2(5)
C20 C21 C25 120.9(6)
C17 C22 C23 110.3(6)
C17 C22 C24 111.1(6)
C23 C22 C24 113.0(6)
C21 C25 C26 110.2(5)
C21 C25 C27 113.9(6)
C26 C25 C27 107.3(5)
O1 C28 C29 119.9(5)
O1 C28 C33 124.2(4)
C29 C28 C33 115.8(5)
C30 C29 C28 121.3(6)
C29 C30 C31 120.6(7)
C32 C31 C30 118.2(7)
C33 C32 C31 121.2(7)
C32 C33 C28 122.9(6)
O2 Cu2 C34 178.6(2)
C61 O2 Cu2 125.8(3)
C34 N3 C37 125.3(4)
C34 N3 C35 113.9(4)
C37 N3 C35 120.4(4)
C34 N4 C49 124.4(4)
C34 N4 C36 113.0(4)
C49 N4 C36 122.6(4)
N3 C34 N4 108.4(4)
N3 C34 Cu2 129.3(3)
N4 C34 Cu2 122.4(4)
N3 C35 C36 102.5(3)
N4 C36 C35 102.0(3)
C42 C37 C38 123.5(5)
C42 C37 N3 119.4(5)
C38 C37 N3 117.0(5)
C39 C38 C37 115.7(5)
C39 C38 C43 120.3(6)
C37 C38 C43 124.0(5)
C40 C39 C38 121.1(6)
C39 C40 C41 122.3(6)
C40 C41 C42 118.6(6)
C37 C42 C41 118.6(6)
C37 C42 C46 122.0(5)
C41 C42 C46 119.3(6)
C38 C43 C44 112.0(5)
C38 C43 C45 112.4(5)
C44 C43 C45 109.5(5)
C42 C46 C48 114.8(6)
C42 C46 C47 110.9(5)
C48 C46 C47 108.9(5)
C54 C49 C50 123.2(5)
C54 C49 N4 119.2(5)
C50 C49 N4 117.6(5)
C51 C50 C49 116.9(5)
C51 C50 C55 120.3(6)
C49 C50 C55 122.8(5)
C52 C51 C50 119.8(6)
C53 C52 C51 121.9(6)
C52 C53 C54 120.6(6)
C53 C54 C49 117.5(5)
C53 C54 C58 119.7(6)
C49 C54 C58 122.8(5)
C50 C55 C57 111.8(5)
C50 C55 C56 111.5(5)
C57 C55 C56 111.3(6)
C54 C58 C60 113.1(5)
C54 C58 C59 110.8(5)
C60 C58 C59 110.9(5)
O2 C61 C66 123.8(5)
O2 C61 C62 119.8(5)
C66 C61 C62 116.3(5)
C63 C62 C61 121.7(6)
C62 C63 C64 120.2(6)
C63 C64 C65 119.7(7)
C66 C65 C64 120.0(6)
C65 C66 C61 121.8(6)

loop_
_geom_bond_atom_site_label_1
_geom_bond_atom_site_label_2
_geom_bond_distance
Cu1 O1 1.831(3)
Cu1 C1 1.881(4)
O1 C28 1.302(5)
N1 C1 1.341(5)
N1 C16 1.411(5)
N1 C3 1.473(5)
N2 C1 1.322(5)
N2 C4 1.436(6)
N2 C2 1.493(5)
C2 C3 1.520(5)
C4 C9 1.382(7)
C4 C5 1.384(7)
C5 C6 1.407(8)
C5 C10 1.495(8)
C6 C7 1.369(10)
C7 C8 1.336(10)
C8 C9 1.389(8)
C9 C13 1.501(8)
C10 C12 1.526(8)
C10 C11 1.555(8)
C13 C14 1.525(8)
C13 C15 1.539(8)
C16 C21 1.400(7)
C16 C17 1.420(7)
C17 C18 1.391(8)
C17 C22 1.489(8)
C18 C19 1.371(9)
C19 C20 1.388(9)
C20 C21 1.407(7)
C21 C25 1.531(8)
C22 C23 1.517(8)
C22 C24 1.540(8)
C25 C26 1.548(7)
C25 C27 1.556(8)
C28 C29 1.393(6)
C28 C33 1.395(6)
C29 C30 1.384(8)
C30 C31 1.388(10)
C31 C32 1.364(10)
C32 C33 1.351(7)
Cu2 O2 1.820(3)
Cu2 C34 1.868(4)
O2 C61 1.308(5)
N3 C34 1.324(5)
N3 C37 1.449(6)
N3 C35 1.481(5)
N4 C34 1.354(5)
N4 C49 1.433(5)
N4 C36 1.488(5)
C35 C36 1.537(6)
C37 C42 1.366(6)
C37 C38 1.410(6)
C38 C39 1.385(7)
C38 C43 1.498(7)
C39 C40 1.366(8)
C40 C41 1.368(8)
C41 C42 1.397(7)
C42 C46 1.522(7)
C43 C44 1.541(6)
C43 C45 1.545(7)
C46 C48 1.532(7)
C46 C47 1.555(7)
C49 C54 1.382(6)
C49 C50 1.397(6)
C50 C51 1.389(7)
C50 C55 1.523(7)
C51 C52 1.384(7)
C52 C53 1.351(7)
C53 C54 1.381(7)
C54 C58 1.504(7)
C55 C57 1.524(8)
C55 C56 1.540(7)
C58 C60 1.528(7)
C58 C59 1.546(7)
C61 C66 1.384(6)
C61 C62 1.410(6)
C62 C63 1.357(7)
C63 C64 1.358(8)
C64 C65 1.384(8)
C65 C66 1.362(7)
